data_7125203
loop_
_publ_author_name
'Miyano, Tetsuya'
'Sakai, Tatsuya'
'Hisaki, Ichiro'
'Ichida, Hideki'
'Kanematsu, Yasuo'
'Tohnai, Norimitsu'

_publ_section_title
;
 Hierarchical construction of SHG-active polar crystals by using
 multi-component crystals.
;
_journal_issue 94
_journal_name_full 'Chemical communications (Cambridge, England)'
_journal_page_first 13710
_journal_page_last 13713
_journal_paper_doi 10.1039/c6cc07544d
_journal_volume 52
_journal_year 2016
_chemical_absolute_configuration 'CHOOSE rm ad rmad syn or unk'
_chemical_formula_moiety 'C23 H28 Cl N5 O4 S'
_chemical_formula_sum 'C23 H28 Cl N5 O4 S'
_chemical_formula_weight 506.02
_chemical_name_systematic
'(E)-4-((4-aminophenyl)diazenyl)benzenesulfonic acid/(R)-1-(4-chlorophenyl)ethan-1-amine/N,N-dimethylformamide'
_space_group_crystal_system triclinic
_space_group_IT_number 1
_space_group_name_Hall 'P 1'
_space_group_name_H-M_alt 'P 1'
_atom_sites_solution_hydrogens geom
_atom_sites_solution_primary direct
_atom_sites_solution_secondary difmap
_audit_update_record
;
2016-09-14 deposited with the CCDC.
2016-10-25 downloaded from the CCDC.
;
_cell_angle_alpha 83.8975(16)
_cell_angle_beta 82.0150(15)
_cell_angle_gamma 71.9997(15)
_cell_formula_units_Z 1
_cell_length_a 5.94757(14)
_cell_length_b 9.5911(2)
_cell_length_c 11.4509(3)
_cell_measurement_reflns_used 2880
_cell_measurement_temperature 213
_cell_measurement_theta_max 68.13
_cell_measurement_theta_min 3.90
_cell_volume 613.81(3)
_computing_cell_refinement 'RAPID AUTO'
_computing_data_collection 'RAPID AUTO (Rigaku, ????)'
_computing_data_reduction 'RAPID AUTO'
_computing_molecular_graphics 'CrystalStructure 4.2'
_computing_publication_material 'CrystalStructure 4.2 (Rigaku, 2015)'
_computing_structure_refinement 'SHELXL Version 2014/7 (Sheldrick, 2008)'
_computing_structure_solution 'SHELXT Version 2014/5 (Sheldrick, 2014)'
_diffrn_ambient_temperature 213
_diffrn_detector_area_resol_mean 10.000
_diffrn_measured_fraction_theta_full 0.974
_diffrn_measured_fraction_theta_max 0.972
_diffrn_measurement_device_type 'Rigaku R-AXIS RAPID'
_diffrn_measurement_method \w
_diffrn_radiation_type 'Cu K\a'
_diffrn_radiation_wavelength 1.54187
_diffrn_reflns_av_R_equivalents 0.1089
_diffrn_reflns_Laue_measured_fraction_full 0.974
_diffrn_reflns_Laue_measured_fraction_max 0.972
_diffrn_reflns_limit_h_max 6
_diffrn_reflns_limit_h_min -7
_diffrn_reflns_limit_k_max 11
_diffrn_reflns_limit_k_min -11
_diffrn_reflns_limit_l_max 13
_diffrn_reflns_limit_l_min -13
_diffrn_reflns_number 6470
_diffrn_reflns_point_group_measured_fraction_full 0.809
_diffrn_reflns_point_group_measured_fraction_max 0.806
_diffrn_reflns_theta_full 67.687
_diffrn_reflns_theta_max 68.127
_diffrn_reflns_theta_min 3.907
_diffrn_standards_number 0
_exptl_absorpt_coefficient_mu 2.506
_exptl_absorpt_correction_T_max 0.606
_exptl_absorpt_correction_T_min 0.306
_exptl_absorpt_correction_type multi-scan
_exptl_absorpt_process_details 'ABSCOR (Rigaku, 1995)'
_exptl_crystal_colour red
_exptl_crystal_density_diffrn 1.369
_exptl_crystal_density_method 'not measured'
_exptl_crystal_description block
_exptl_crystal_F_000 266.00
_exptl_crystal_recrystallization_method 'Re-crystallisation from solvent: methanol/DMF'
_exptl_crystal_size_max 0.300
_exptl_crystal_size_mid 0.300
_exptl_crystal_size_min 0.200
_refine_diff_density_max 0.60
_refine_diff_density_min -0.47
_refine_ls_abs_structure_details
;
 No quotients, so Flack parameter determined by classical intensity fit
;
_refine_ls_abs_structure_Flack 0.09(5)
_refine_ls_extinction_coef 0.010(5)
_refine_ls_extinction_method SHELXL
_refine_ls_goodness_of_fit_ref 1.076
_refine_ls_hydrogen_treatment constr
_refine_ls_number_parameters 312
_refine_ls_number_reflns 3604
_refine_ls_number_restraints 3
_refine_ls_R_factor_all 0.0964
_refine_ls_R_factor_gt 0.0851
_refine_ls_shift/su_max 0.000
_refine_ls_structure_factor_coef Fsqd
_refine_ls_weighting_details 'w = 1/[\s^2^(Fo^2^)+(0.1731P)^2^+0.0945P] where P=(Fo^2^+2Fc^2^)/3'
_refine_ls_weighting_scheme calc
_refine_ls_wR_factor_gt 0.2281
_refine_ls_wR_factor_ref 0.2643
_reflns_Friedel_coverage 0.658
_reflns_Friedel_fraction_full 0.644
_reflns_Friedel_fraction_max 0.639
_reflns_number_gt 3036
_reflns_number_total 3604
_reflns_threshold_expression F^2^>2.0\s(F^2^)
_cod_data_source_file c6cc07544d2.cif
_cod_data_source_block 1-DMF
_cod_original_cell_volume 613.82(3)
_cod_database_code 7125203

loop_
_space_group_symop_id
_space_group_symop_operation_xyz
1 +X,+Y,+Z

loop_
_atom_site_label
_atom_site_type_symbol
_atom_site_fract_x
_atom_site_fract_y
_atom_site_fract_z
_atom_site_U_iso_or_equiv
_atom_site_adp_type
_atom_site_occupancy
_atom_site_site_symmetry_order
_atom_site_calc_flag
_atom_site_refinement_flags_posn
_atom_site_refinement_flags_adp
Cl1 Cl 0.1771(6) 0.5178(3) 0.8285(3) 0.0733(10) Uani 1 1 d . .
S1 S 0.9651(3) 0.5835(2) 0.24803(18) 0.0391(6) Uani 1 1 d . .
O1 O 1.2161(13) 0.5706(8) 0.2394(6) 0.0470(16) Uani 1 1 d . .
O2 O 0.8989(15) 0.5406(8) 0.1453(6) 0.0553(19) Uani 1 1 d . .
O3 O 0.8198(12) 0.7301(7) 0.2813(6) 0.0478(16) Uani 1 1 d . .
O4 O 0.1069(18) 1.0603(11) 0.1273(8) 0.081(3) Uani 1 1 d . .
N1 N 0.7764(15) 0.1831(8) 0.6613(6) 0.0408(18) Uani 1 1 d . .
N2 N 0.5982(15) 0.1398(8) 0.6648(6) 0.0397(18) Uani 1 1 d . .
N3 N 0.4803(16) -0.2836(9) 1.0236(7) 0.0495(19) Uani 1 1 d . .
H3A H 0.5770 -0.3135 1.0778 0.059 Uiso 1 1 calc R U
H3B H 0.3643 -0.3210 1.0238 0.059 Uiso 1 1 calc R U
N4 N 0.3175(16) 0.8299(8) 0.2752(6) 0.0434(18) Uani 1 1 d . .
H4A H 0.2655 0.7516 0.2733 0.052 Uiso 1 1 calc R U
H4B H 0.4765 0.7997 0.2759 0.052 Uiso 1 1 calc R U
H4C H 0.2799 0.8911 0.2109 0.052 Uiso 1 1 calc R U
N5 N -0.2286(19) 1.2110(9) 0.0589(8) 0.056(2) Uani 1 1 d . .
C1 C 0.9119(18) 0.4606(10) 0.3665(8) 0.039(2) Uani 1 1 d . .
C2 C 1.0369(17) 0.4375(9) 0.4647(7) 0.0367(19) Uani 1 1 d . .
H2 H 1.1553 0.4832 0.4662 0.044 Uiso 1 1 calc R U
C3 C 0.9846(16) 0.3459(10) 0.5605(8) 0.038(2) Uani 1 1 d . .
H3 H 1.0687 0.3300 0.6268 0.046 Uiso 1 1 calc R U
C4 C 0.8097(17) 0.2775(9) 0.5596(9) 0.039(2) Uani 1 1 d . .
C5 C 0.6878(18) 0.2990(10) 0.4587(9) 0.044(2) Uani 1 1 d . .
H5 H 0.5726 0.2511 0.4562 0.053 Uiso 1 1 calc R U
C6 C 0.7374(17) 0.3898(10) 0.3642(8) 0.041(2) Uani 1 1 d . .
H6 H 0.6545 0.4048 0.2976 0.049 Uiso 1 1 calc R U
C7 C 0.5713(17) 0.0398(9) 0.7631(8) 0.040(2) Uani 1 1 d . .
C8 C 0.7261(17) -0.0090(10) 0.8495(7) 0.041(2) Uani 1 1 d . .
H8 H 0.8518 0.0310 0.8493 0.049 Uiso 1 1 calc R U
C9 C 0.6958(19) -0.1161(11) 0.9354(8) 0.046(2) Uani 1 1 d . .
H9 H 0.8014 -0.1481 0.9934 0.055 Uiso 1 1 calc R U
C10 C 0.5112(17) -0.1773(10) 0.9374(7) 0.039(2) Uani 1 1 d . .
C11 C 0.3523(17) -0.1243(10) 0.8525(8) 0.042(2) Uani 1 1 d . .
H11 H 0.2235 -0.1620 0.8544 0.051 Uiso 1 1 calc R U
C12 C 0.3807(16) -0.0173(10) 0.7656(8) 0.041(2) Uani 1 1 d . .
H12 H 0.2728 0.0167 0.7087 0.049 Uiso 1 1 calc R U
C13 C 0.2011(18) 0.8051(10) 0.4927(8) 0.040(2) Uani 1 1 d . .
C14 C 0.4103(18) 0.7108(11) 0.5320(8) 0.045(2) Uani 1 1 d . .
H14 H 0.5578 0.7084 0.4888 0.054 Uiso 1 1 calc R U
C15 C 0.4023(19) 0.6210(11) 0.6339(9) 0.047(2) Uani 1 1 d . .
H15 H 0.5431 0.5567 0.6601 0.057 Uiso 1 1 calc R U
C16 C 0.184(2) 0.6271(11) 0.6968(8) 0.052(3) Uani 1 1 d . .
C17 C -0.026(2) 0.7196(11) 0.6616(9) 0.050(2) Uani 1 1 d . .
H17 H -0.1727 0.7230 0.7063 0.060 Uiso 1 1 calc R U
C18 C -0.015(2) 0.8067(11) 0.5591(9) 0.050(2) Uani 1 1 d . .
H18 H -0.1571 0.8694 0.5329 0.060 Uiso 1 1 calc R U
C19 C 0.2000(18) 0.9103(11) 0.3864(8) 0.044(2) Uani 1 1 d . .
H19 H 0.0321 0.9630 0.3748 0.053 Uiso 1 1 calc R U
C20 C 0.325(2) 1.0247(12) 0.3972(11) 0.058(3) Uani 1 1 d . .
H20A H 0.2612 1.0732 0.4700 0.070 Uiso 1 1 calc R U
H20B H 0.2987 1.0968 0.3305 0.070 Uiso 1 1 calc R U
H20C H 0.4942 0.9767 0.3980 0.070 Uiso 1 1 calc R U
C21 C -0.094(7) 1.114(3) 0.111(3) 0.24(3) Uani 1 1 d . .
H21 H -0.1835 1.0591 0.1575 0.292 Uiso 1 1 calc R U
C22 C -0.122(6) 1.290(2) -0.0287(19) 0.137(10) Uani 1 1 d . .
H22A H 0.0458 1.2365 -0.0447 0.165 Uiso 1 1 calc R U
H22B H -0.1384 1.3854 -0.0022 0.165 Uiso 1 1 calc R U
H22C H -0.1980 1.3017 -0.1002 0.165 Uiso 1 1 calc R U
C23 C -0.476(6) 1.267(4) 0.059(4) 0.26(3) Uani 1 1 d . .
H23A H -0.5532 1.2424 0.1351 0.317 Uiso 1 1 calc R U
H23B H -0.5255 1.2250 -0.0026 0.317 Uiso 1 1 calc R U
H23C H -0.5200 1.3732 0.0446 0.317 Uiso 1 1 calc R U

loop_
_atom_site_aniso_label
_atom_site_aniso_U_11
_atom_site_aniso_U_22
_atom_site_aniso_U_33
_atom_site_aniso_U_23
_atom_site_aniso_U_13
_atom_site_aniso_U_12
Cl1 0.098(3) 0.0697(18) 0.0582(16) 0.0152(13) -0.0152(16) -0.0372(17)
S1 0.0403(12) 0.0373(11) 0.0406(11) 0.0010(8) -0.0047(8) -0.0139(8)
O1 0.039(4) 0.047(4) 0.054(4) 0.005(3) 0.003(3) -0.018(3)
O2 0.072(5) 0.052(4) 0.045(4) -0.002(3) -0.010(3) -0.024(4)
O3 0.044(4) 0.038(3) 0.056(4) 0.004(3) -0.002(3) -0.010(3)
O4 0.068(6) 0.079(6) 0.078(5) 0.026(5) -0.017(5) -0.003(5)
N1 0.043(5) 0.037(4) 0.043(4) -0.004(3) 0.000(3) -0.015(3)
N2 0.044(5) 0.042(4) 0.037(4) 0.000(3) -0.004(3) -0.019(4)
N3 0.047(5) 0.053(5) 0.051(4) 0.003(4) -0.002(4) -0.023(4)
N4 0.054(5) 0.044(4) 0.031(3) -0.004(3) -0.002(3) -0.014(3)
N5 0.067(7) 0.038(4) 0.064(5) -0.002(4) -0.019(5) -0.014(4)
C1 0.045(6) 0.029(4) 0.041(5) -0.003(3) -0.002(4) -0.009(4)
C2 0.044(5) 0.031(4) 0.040(4) -0.002(3) -0.011(4) -0.015(4)
C3 0.038(5) 0.040(5) 0.038(4) 0.002(4) -0.007(4) -0.013(4)
C4 0.035(5) 0.029(4) 0.053(5) -0.001(4) -0.010(4) -0.007(4)
C5 0.039(5) 0.034(4) 0.064(6) -0.002(4) -0.009(4) -0.017(4)
C6 0.033(5) 0.044(5) 0.048(5) -0.006(4) -0.011(4) -0.011(4)
C7 0.038(5) 0.034(4) 0.044(5) -0.003(3) 0.001(4) -0.010(4)
C8 0.043(5) 0.046(5) 0.040(4) -0.002(4) -0.005(4) -0.022(4)
C9 0.050(6) 0.046(5) 0.046(5) 0.000(4) -0.013(4) -0.017(4)
C10 0.042(5) 0.041(5) 0.036(4) -0.005(3) 0.001(4) -0.015(4)
C11 0.034(5) 0.045(5) 0.052(5) -0.007(4) -0.006(4) -0.015(4)
C12 0.028(5) 0.049(5) 0.046(4) -0.007(4) -0.011(4) -0.008(4)
C13 0.043(5) 0.041(5) 0.038(4) -0.013(4) -0.001(4) -0.012(4)
C14 0.038(5) 0.051(5) 0.044(5) -0.012(4) -0.001(4) -0.011(4)
C15 0.046(6) 0.044(5) 0.055(5) -0.004(4) -0.014(4) -0.013(4)
C16 0.078(8) 0.047(5) 0.033(5) -0.009(4) 0.010(5) -0.029(5)
C17 0.047(6) 0.053(6) 0.054(5) -0.014(4) 0.002(4) -0.020(5)
C18 0.052(6) 0.051(6) 0.043(5) -0.011(4) -0.005(4) -0.009(5)
C19 0.037(5) 0.045(5) 0.046(5) -0.015(4) 0.001(4) -0.006(4)
C20 0.055(7) 0.048(6) 0.071(7) -0.015(5) -0.001(5) -0.014(5)
C21 0.35(5) 0.129(19) 0.20(3) -0.11(2) -0.20(3) 0.12(3)
C22 0.22(3) 0.098(14) 0.107(14) -0.029(11) 0.026(15) -0.087(17)
C23 0.16(3) 0.23(3) 0.38(6) -0.17(4) -0.13(4) 0.08(3)

loop_
_atom_type_symbol
_atom_type_description
_atom_type_scat_dispersion_real
_atom_type_scat_dispersion_imag
_atom_type_scat_source
C C 0.0181 0.0091
;
International Tables for Crystallography
(Vol. C, Tables 4.2.6.8 and 6.1.1.4)
;
H H 0.0000 0.0000
;
International Tables for Crystallography
(Vol. C, Table 6.1.1.4)
;
Cl Cl 0.3639 0.7018
;
International Tables for Crystallography
(Vol. C, Tables 4.2.6.8 and 6.1.1.4)
;
N N 0.0311 0.0180
;
International Tables for Crystallography
(Vol. C, Tables 4.2.6.8 and 6.1.1.4)
;
O O 0.0492 0.0322
;
International Tables for Crystallography
(Vol. C, Tables 4.2.6.8 and 6.1.1.4)
;
S S 0.3331 0.5567
;
International Tables for Crystallography
(Vol. C, Tables 4.2.6.8 and 6.1.1.4)
;

loop_
_geom_angle_atom_site_label_1
_geom_angle_atom_site_label_2
_geom_angle_atom_site_label_3
_geom_angle
O2 S1 O1 113.2(5)
O2 S1 O3 113.1(4)
O1 S1 O3 110.7(4)
O2 S1 C1 107.0(4)
O1 S1 C1 106.2(4)
O3 S1 C1 106.1(4)
N2 N1 C4 114.1(7)
N1 N2 C7 114.2(7)
C10 N3 H3A 120.0
C10 N3 H3B 120.0
H3A N3 H3B 120.0
C19 N4 H4A 109.5
C19 N4 H4B 109.5
H4A N4 H4B 109.5
C19 N4 H4C 109.5
H4A N4 H4C 109.5
H4B N4 H4C 109.5
C21 N5 C22 115(3)
C21 N5 C23 137(3)
C22 N5 C23 108(3)
C2 C1 C6 120.0(9)
C2 C1 S1 119.8(8)
C6 C1 S1 120.2(7)
C3 C2 C1 119.2(9)
C3 C2 H2 120.4
C1 C2 H2 120.4
C4 C3 C2 121.1(8)
C4 C3 H3 119.5
C2 C3 H3 119.5
C3 C4 C5 119.2(9)
C3 C4 N1 116.0(7)
C5 C4 N1 124.7(8)
C6 C5 C4 120.0(9)
C6 C5 H5 120.0
C4 C5 H5 120.0
C5 C6 C1 120.4(8)
C5 C6 H6 119.8
C1 C6 H6 119.8
C8 C7 C12 119.6(8)
C8 C7 N2 124.8(8)
C12 C7 N2 115.5(8)
C9 C8 C7 120.2(9)
C9 C8 H8 119.9
C7 C8 H8 119.9
C8 C9 C10 121.0(9)
C8 C9 H9 119.5
C10 C9 H9 119.5
N3 C10 C9 121.0(8)
N3 C10 C11 120.7(9)
C9 C10 C11 118.3(8)
C12 C11 C10 121.3(9)
C12 C11 H11 119.3
C10 C11 H11 119.3
C11 C12 C7 119.4(8)
C11 C12 H12 120.3
C7 C12 H12 120.3
C14 C13 C18 118.5(9)
C14 C13 C19 122.6(9)
C18 C13 C19 118.8(9)
C15 C14 C13 120.4(10)
C15 C14 H14 119.8
C13 C14 H14 119.8
C14 C15 C16 119.0(9)
C14 C15 H15 120.5
C16 C15 H15 120.5
C17 C16 C15 122.5(10)
C17 C16 Cl1 119.0(9)
C15 C16 Cl1 118.5(9)
C18 C17 C16 117.8(10)
C18 C17 H17 121.1
C16 C17 H17 121.1
C17 C18 C13 122.0(10)
C17 C18 H18 119.0
C13 C18 H18 119.0
C13 C19 C20 113.9(9)
C13 C19 N4 111.4(7)
C20 C19 N4 107.5(9)
C13 C19 H19 107.9
C20 C19 H19 107.9
N4 C19 H19 107.9
C19 C20 H20A 109.5
C19 C20 H20B 109.5
H20A C20 H20B 109.5
C19 C20 H20C 109.5
H20A C20 H20C 109.5
H20B C20 H20C 109.5
N5 C21 O4 145(5)
N5 C21 H21 107.5
O4 C21 H21 107.5
N5 C22 H22A 109.5
N5 C22 H22B 109.5
H22A C22 H22B 109.5
N5 C22 H22C 109.5
H22A C22 H22C 109.5
H22B C22 H22C 109.5
N5 C23 H23A 109.5
N5 C23 H23B 109.5
H23A C23 H23B 109.5
N5 C23 H23C 109.5
H23A C23 H23C 109.5
H23B C23 H23C 109.5

loop_
_geom_bond_atom_site_label_1
_geom_bond_atom_site_label_2
_geom_bond_distance
Cl1 C16 1.747(10)
S1 O2 1.428(7)
S1 O1 1.449(7)
S1 O3 1.463(7)
S1 C1 1.761(10)
O4 C21 1.18(3)
N1 N2 1.246(11)
N1 C4 1.427(12)
N2 C7 1.424(11)
N3 C10 1.378(12)
N3 H3A 0.8700
N3 H3B 0.8700
N4 C19 1.528(11)
N4 H4A 0.9000
N4 H4B 0.9000
N4 H4C 0.9000
N5 C21 1.19(2)
N5 C22 1.39(2)
N5 C23 1.40(3)
C1 C2 1.394(12)
C1 C6 1.409(14)
C2 C3 1.394(12)
C2 H2 0.9400
C3 C4 1.392(13)
C3 H3 0.9400
C4 C5 1.412(13)
C5 C6 1.373(13)
C5 H5 0.9400
C6 H6 0.9400
C7 C8 1.391(13)
C7 C12 1.399(14)
C8 C9 1.380(13)
C8 H8 0.9400
C9 C10 1.393(14)
C9 H9 0.9400
C10 C11 1.397(13)
C11 C12 1.384(14)
C11 H11 0.9400
C12 H12 0.9400
C13 C14 1.394(14)
C13 C18 1.396(15)
C13 C19 1.495(14)
C14 C15 1.379(14)
C14 H14 0.9400
C15 C16 1.382(15)
C15 H15 0.9400
C16 C17 1.375(16)
C17 C18 1.373(15)
C17 H17 0.9400
C18 H18 0.9400
C19 C20 1.526(15)
C19 H19 0.9900
C20 H20A 0.9700
C20 H20B 0.9700
C20 H20C 0.9700
C21 H21 0.9400
C22 H22A 0.9700
C22 H22B 0.9700
C22 H22C 0.9700
C23 H23A 0.9700
C23 H23B 0.9700
C23 H23C 0.9700

loop_
_geom_hbond_atom_site_label_D
_geom_hbond_atom_site_label_H
_geom_hbond_atom_site_label_A
_geom_hbond_site_symmetry_A
_geom_hbond_distance_DA
_geom_hbond_distance_DH
_geom_hbond_distance_HA
_geom_hbond_angle_DHA
_geom_hbond_publ_flag
N3 H3A O2 1_546 2.975(12) 0.870 2.179 152.0 no
N4 H4A O1 1_455 2.816(12) 0.900 1.934 166.2 no
N4 H4B O3 . 2.850(11) 0.900 1.950 178.3 no
N4 H4C O4 . 2.721(11) 0.900 1.876 155.6 no

loop_
_geom_torsion_atom_site_label_1
_geom_torsion_atom_site_label_2
_geom_torsion_atom_site_label_3
_geom_torsion_atom_site_label_4
_geom_torsion
C4 N1 N2 C7 177.0(7)
O2 S1 C1 C2 155.7(7)
O1 S1 C1 C2 34.6(8)
O3 S1 C1 C2 -83.3(8)
O2 S1 C1 C6 -26.6(9)
O1 S1 C1 C6 -147.7(7)
O3 S1 C1 C6 94.5(8)
C6 C1 C2 C3 -1.0(13)
S1 C1 C2 C3 176.7(7)
C1 C2 C3 C4 -0.1(13)
C2 C3 C4 C5 1.5(13)
C2 C3 C4 N1 178.4(7)
N2 N1 C4 C3 170.8(8)
N2 N1 C4 C5 -12.5(12)
C3 C4 C5 C6 -1.8(13)
N1 C4 C5 C6 -178.5(8)
C4 C5 C6 C1 0.8(14)
C2 C1 C6 C5 0.6(14)
S1 C1 C6 C5 -177.1(7)
N1 N2 C7 C8 -0.3(12)
N1 N2 C7 C12 -176.4(8)
C12 C7 C8 C9 1.7(14)
N2 C7 C8 C9 -174.2(8)
C7 C8 C9 C10 0.1(14)
C8 C9 C10 N3 -179.7(8)
C8 C9 C10 C11 -2.1(14)
N3 C10 C11 C12 179.9(8)
C9 C10 C11 C12 2.2(14)
C10 C11 C12 C7 -0.4(14)
C8 C7 C12 C11 -1.6(14)
N2 C7 C12 C11 174.8(8)
C18 C13 C14 C15 0.3(13)
C19 C13 C14 C15 176.8(9)
C13 C14 C15 C16 -0.6(14)
C14 C15 C16 C17 0.0(15)
C14 C15 C16 Cl1 -177.7(7)
C15 C16 C17 C18 0.9(15)
Cl1 C16 C17 C18 178.5(7)
C16 C17 C18 C13 -1.1(14)
C14 C13 C18 C17 0.6(14)
C19 C13 C18 C17 -176.0(9)
C14 C13 C19 C20 -61.7(11)
C18 C13 C19 C20 114.7(10)
C14 C13 C19 N4 60.2(12)
C18 C13 C19 N4 -123.4(9)
C22 N5 C21 O4 10(4)
C23 N5 C21 O4 -173(3)
